data_7212754
loop_
_publ_author_name
'Aaker\"oy, Christer B.'
'Rajbanshi, Arbin'
'Li, Z. Jane'
'Desper, John'

_publ_section_title
;
 Mapping out the synthetic landscape for re-crystallization,
 co-crystallization and salt formation
;
_journal_issue 12
_journal_name_full CrystEngComm
_journal_page_first 4231
_journal_paper_doi 10.1039/c0ce00052c
_journal_volume 12
_journal_year 2010
_chemical_formula_moiety
;
(C5 H6 N2) (C7 H5 O2 Cl)
;
_chemical_formula_sum 'C12 H11 Cl N2 O2'
_chemical_formula_weight 250.68
_chemical_name_systematic
;
AR-1g-3 2-aminopyridine, 4-chlorobenzoic acid
;
_space_group_IT_number 7
_symmetry_cell_setting monoclinic
_symmetry_space_group_name_Hall 'P -2yac'
_symmetry_space_group_name_H-M 'P 1 n 1'
_atom_sites_solution_hydrogens geom
_atom_sites_solution_primary direct
_atom_sites_solution_secondary difmap
_audit_creation_method SHELXL-97
_cell_angle_alpha 90.00
_cell_angle_beta 99.763(5)
_cell_angle_gamma 90.00
_cell_formula_units_Z 2
_cell_length_a 6.6153(14)
_cell_length_b 7.9832(17)
_cell_length_c 11.143(3)
_cell_measurement_reflns_used 3986
_cell_measurement_temperature 120(2)
_cell_measurement_theta_max 31.52
_cell_measurement_theta_min 3.15
_cell_volume 580.0(2)
_computing_cell_refinement 'Bruker SMART'
_computing_data_collection 'Bruker SMART'
_computing_data_reduction 'Bruker SAINT'
_computing_molecular_graphics 'Bruker SHELXTL'
_computing_publication_material 'Bruker SHELXTL'
_computing_structure_refinement 'SHELXL-97 (Sheldrick, 1997)'
_computing_structure_solution 'SHELXS-97 (Sheldrick, 1990)'
_diffrn_ambient_temperature 120(2)
_diffrn_measured_fraction_theta_full 0.997
_diffrn_measured_fraction_theta_max 0.993
_diffrn_measurement_device_type 'CCD area detector'
_diffrn_measurement_method 'phi and omega scans'
_diffrn_radiation_monochromator graphite
_diffrn_radiation_source 'fine-focus sealed tube'
_diffrn_radiation_type MoK\a
_diffrn_radiation_wavelength 0.71073
_diffrn_reflns_av_R_equivalents 0.0191
_diffrn_reflns_av_sigmaI/netI 0.0277
_diffrn_reflns_limit_h_max 9
_diffrn_reflns_limit_h_min -9
_diffrn_reflns_limit_k_max 11
_diffrn_reflns_limit_k_min -11
_diffrn_reflns_limit_l_max 16
_diffrn_reflns_limit_l_min -15
_diffrn_reflns_number 6842
_diffrn_reflns_theta_full 25.00
_diffrn_reflns_theta_max 31.50
_diffrn_reflns_theta_min 3.15
_exptl_absorpt_coefficient_mu 0.320
_exptl_absorpt_correction_type none
_exptl_crystal_colour colourless
_exptl_crystal_density_diffrn 1.436
_exptl_crystal_density_method 'not measured'
_exptl_crystal_description plate
_exptl_crystal_F_000 260
_exptl_crystal_size_max 0.20
_exptl_crystal_size_mid 0.12
_exptl_crystal_size_min 0.08
_refine_diff_density_max 0.292
_refine_diff_density_min -0.188
_refine_diff_density_rms 0.050
_refine_ls_abs_structure_details 'Flack H D (1983), Acta Cryst. A39, 876-881'
_refine_ls_abs_structure_Flack 0.02(4)
_refine_ls_extinction_method none
_refine_ls_goodness_of_fit_ref 1.087
_refine_ls_hydrogen_treatment mixed
_refine_ls_matrix_type full
_refine_ls_number_parameters 163
_refine_ls_number_reflns 3349
_refine_ls_number_restraints 2
_refine_ls_restrained_S_all 1.086
_refine_ls_R_factor_all 0.0322
_refine_ls_R_factor_gt 0.0297
_refine_ls_shift/su_max 0.000
_refine_ls_shift/su_mean 0.000
_refine_ls_structure_factor_coef Fsqd
_refine_ls_weighting_details 'calc w=1/[\s^2^(Fo^2^)+(0.0500P)^2^+0.0000P] where P=(Fo^2^+2Fc^2^)/3'
_refine_ls_weighting_scheme calc
_refine_ls_wR_factor_gt 0.0771
_refine_ls_wR_factor_ref 0.0790
_reflns_Friedel_coverage 0.741
_reflns_number_gt 3155
_reflns_number_total 3349
_reflns_threshold_expression >2sigma(I)
_cod_data_source_file c0ce00052c.txt
_cod_data_source_block ar0815m(A3)
_cod_depositor_comments
;
The following automatic conversions were performed:

'_symmetry_cell_setting' value 'Monoclinic' changed to 'monoclinic'
according to /home/saulius/struct/CIF-dictionaries/cif_core.dic
dictionary named 'cif_core.dic' version 2.4.2 from 2011-04-26.

Automatic conversion script
Id: cif_fix_values 1891 2012-01-12 08:04:46Z andrius 
;
_cod_original_cell_volume 579.9(2)
_cod_original_sg_symbol_H-M Pn
_cod_database_code 7212754

loop_
_symmetry_equiv_pos_as_xyz
'x, y, z'
'x+1/2, -y, z+1/2'

loop_
_atom_site_label
_atom_site_type_symbol
_atom_site_fract_x
_atom_site_fract_y
_atom_site_fract_z
_atom_site_U_iso_or_equiv
_atom_site_adp_type
_atom_site_occupancy
_atom_site_symmetry_multiplicity
_atom_site_calc_flag
_atom_site_refinement_flags
Cl1 Cl 1.31206(5) -0.07140(4) 0.70170(4) 0.02819(9) Uani 1 1 d .
N11 N 0.07154(17) 0.53677(14) 0.61005(10) 0.0185(2) Uani 1 1 d .
H11 H 0.195(3) 0.475(2) 0.6264(17) 0.022 Uiso 1 1 d .
C12 C 0.0012(2) 0.57710(15) 0.49133(11) 0.0183(2) Uani 1 1 d .
N12 N 0.10432(19) 0.52373(17) 0.40639(10) 0.0249(2) Uani 1 1 d .
H12A H 0.215(4) 0.454(2) 0.4275(19) 0.030 Uiso 1 1 d .
H12B H 0.050(4) 0.555(2) 0.332(2) 0.030 Uiso 1 1 d .
C13 C -0.1809(2) 0.67453(17) 0.46475(12) 0.0214(2) Uani 1 1 d .
H13 H -0.2330 0.7062 0.3832 0.026 Uiso 1 1 calc R
C14 C -0.2806(2) 0.72237(17) 0.55703(13) 0.0231(2) Uani 1 1 d .
H14 H -0.4037 0.7856 0.5390 0.028 Uiso 1 1 calc R
C15 C -0.2021(2) 0.67856(16) 0.67958(12) 0.0235(3) Uani 1 1 d .
H15 H -0.2702 0.7125 0.7440 0.028 Uiso 1 1 calc R
C16 C -0.0265(2) 0.58656(16) 0.70216(11) 0.0205(2) Uani 1 1 d .
H16 H 0.0288 0.5565 0.7836 0.025 Uiso 1 1 calc R
C21 C 0.71072(18) 0.20955(15) 0.61766(11) 0.0176(2) Uani 1 1 d .
C27 C 0.50914(19) 0.30194(16) 0.58519(12) 0.0191(2) Uani 1 1 d .
O21 O 0.42670(13) 0.36028(13) 0.67133(8) 0.02077(19) Uani 1 1 d .
O22 O 0.43622(15) 0.31383(15) 0.47398(9) 0.0287(2) Uani 1 1 d .
C22 C 0.82948(19) 0.18274(16) 0.52680(12) 0.0204(2) Uani 1 1 d .
H22 H 0.7818 0.2221 0.4465 0.024 Uiso 1 1 calc R
C23 C 1.0168(2) 0.09907(18) 0.55255(13) 0.0224(3) Uani 1 1 d .
H23 H 1.0986 0.0832 0.4911 0.027 Uiso 1 1 calc R
C24 C 1.08162(19) 0.03923(17) 0.67032(13) 0.0213(2) Uani 1 1 d .
C25 C 0.9662(2) 0.06238(16) 0.76223(12) 0.0210(2) Uani 1 1 d .
H25 H 1.0122 0.0196 0.8417 0.025 Uiso 1 1 calc R
C26 C 0.78107(18) 0.14978(17) 0.73546(11) 0.0195(2) Uani 1 1 d .
H26 H 0.7021 0.1689 0.7978 0.023 Uiso 1 1 calc R

loop_
_atom_site_aniso_label
_atom_site_aniso_U_11
_atom_site_aniso_U_22
_atom_site_aniso_U_33
_atom_site_aniso_U_23
_atom_site_aniso_U_13
_atom_site_aniso_U_12
Cl1 0.01640(13) 0.03070(16) 0.03803(18) 0.00199(14) 0.00623(11) 0.00281(12)
N11 0.0179(5) 0.0229(5) 0.0148(4) 0.0001(4) 0.0032(3) -0.0010(4)
C12 0.0193(6) 0.0206(6) 0.0150(5) 0.0000(4) 0.0028(4) -0.0019(4)
N12 0.0254(6) 0.0352(7) 0.0145(5) 0.0027(5) 0.0047(4) 0.0082(5)
C13 0.0222(6) 0.0237(6) 0.0183(5) 0.0012(5) 0.0030(4) 0.0025(5)
C14 0.0224(6) 0.0228(6) 0.0249(6) 0.0013(5) 0.0060(5) 0.0030(5)
C15 0.0277(7) 0.0228(6) 0.0224(7) -0.0010(5) 0.0107(6) -0.0009(5)
C16 0.0246(6) 0.0226(6) 0.0149(5) 0.0000(4) 0.0051(4) -0.0029(5)
C21 0.0147(5) 0.0206(5) 0.0174(5) -0.0022(4) 0.0026(4) -0.0035(4)
C27 0.0166(5) 0.0235(6) 0.0173(5) 0.0006(4) 0.0032(4) -0.0016(4)
O21 0.0182(4) 0.0273(5) 0.0167(4) -0.0017(3) 0.0026(3) 0.0016(3)
O22 0.0232(5) 0.0462(6) 0.0161(4) -0.0003(4) 0.0013(4) 0.0088(4)
C22 0.0192(6) 0.0226(6) 0.0199(6) -0.0008(4) 0.0050(4) -0.0034(4)
C23 0.0180(6) 0.0265(6) 0.0243(6) -0.0019(5) 0.0079(5) -0.0028(4)
C24 0.0137(5) 0.0227(6) 0.0271(6) -0.0025(5) 0.0026(4) -0.0006(4)
C25 0.0178(6) 0.0241(6) 0.0202(6) -0.0004(5) 0.0010(4) -0.0007(4)
C26 0.0163(5) 0.0242(6) 0.0178(5) -0.0019(4) 0.0028(4) -0.0004(4)

loop_
_atom_type_symbol
_atom_type_description
_atom_type_scat_dispersion_real
_atom_type_scat_dispersion_imag
_atom_type_scat_source
C C 0.0033 0.0016 'International Tables Vol C Tables 4.2.6.8 and 6.1.1.4'
H H 0.0000 0.0000 'International Tables Vol C Tables 4.2.6.8 and 6.1.1.4'
N N 0.0061 0.0033 'International Tables Vol C Tables 4.2.6.8 and 6.1.1.4'
O O 0.0106 0.0060 'International Tables Vol C Tables 4.2.6.8 and 6.1.1.4'
Cl Cl 0.1484 0.1585 'International Tables Vol C Tables 4.2.6.8 and 6.1.1.4'

loop_
_geom_angle_atom_site_label_1
_geom_angle_atom_site_label_2
_geom_angle_atom_site_label_3
_geom_angle
C16 N11 C12 122.25(12)
C16 N11 H11 120.9(12)
C12 N11 H11 116.9(12)
N12 C12 N11 118.91(12)
N12 C12 C13 123.14(12)
N11 C12 C13 117.95(12)
C12 N12 H12A 119.7(13)
C12 N12 H12B 113.8(14)
H12A N12 H12B 126.3(19)
C14 C13 C12 119.72(12)
C14 C13 H13 120.1
C12 C13 H13 120.1
C13 C14 C15 120.68(13)
C13 C14 H14 119.7
C15 C14 H14 119.7
C16 C15 C14 118.17(13)
C16 C15 H15 120.9
C14 C15 H15 120.9
C15 C16 N11 121.22(12)
C15 C16 H16 119.4
N11 C16 H16 119.4
C22 C21 C26 119.22(11)
C22 C21 C27 118.80(11)
C26 C21 C27 121.98(11)
O22 C27 O21 125.18(12)
O22 C27 C21 116.65(11)
O21 C27 C21 118.16(10)
C23 C22 C21 120.86(12)
C23 C22 H22 119.6
C21 C22 H22 119.6
C24 C23 C22 118.60(12)
C24 C23 H23 120.7
C22 C23 H23 120.7
C25 C24 C23 121.90(12)
C25 C24 Cl1 119.35(11)
C23 C24 Cl1 118.74(11)
C24 C25 C26 118.71(12)
C24 C25 H25 120.6
C26 C25 H25 120.6
C25 C26 C21 120.69(11)
C25 C26 H26 119.7
C21 C26 H26 119.7

loop_
_geom_bond_atom_site_label_1
_geom_bond_atom_site_label_2
_geom_bond_distance
Cl1 C24 1.7452(13)
N11 C16 1.3629(17)
N11 C12 1.3643(16)
N11 H11 0.94(2)
C12 N12 1.3274(18)
C12 C13 1.4221(19)
N12 H12A 0.92(2)
N12 H12B 0.89(2)
C13 C14 1.367(2)
C13 H13 0.9500
C14 C15 1.4199(19)
C14 H14 0.9500
C15 C16 1.361(2)
C15 H15 0.9500
C16 H16 0.9500
C21 C22 1.3992(18)
C21 C26 1.4000(17)
C21 C27 1.5131(17)
C27 O22 1.2549(16)
C27 O21 1.2701(16)
C22 C23 1.3942(19)
C22 H22 0.9500
C23 C24 1.3941(19)
C23 H23 0.9500
C24 C25 1.390(2)
C25 C26 1.3968(17)
C25 H25 0.9500
C26 H26 0.9500

loop_
_geom_hbond_atom_site_label_D
_geom_hbond_atom_site_label_H
_geom_hbond_atom_site_label_A
_geom_hbond_distance_DH
_geom_hbond_distance_HA
_geom_hbond_distance_DA
_geom_hbond_angle_DHA
_geom_hbond_site_symmetry_A
N11 H11 O21 0.94(2) 1.78(2) 2.7253(15) 174.9(18) .
N12 H12A O22 0.92(2) 1.85(2) 2.7631(16) 179(2) .
N12 H12B O21 0.89(2) 1.95(2) 2.8381(15) 176.0(18) 2_464

loop_
_geom_torsion_atom_site_label_1
_geom_torsion_atom_site_label_2
_geom_torsion_atom_site_label_3
_geom_torsion_atom_site_label_4
_geom_torsion
C16 N11 C12 N12 -179.78(12)
C16 N11 C12 C13 0.02(18)
N12 C12 C13 C14 178.85(13)
N11 C12 C13 C14 -0.94(19)
C12 C13 C14 C15 1.2(2)
C13 C14 C15 C16 -0.6(2)
C14 C15 C16 N11 -0.31(19)
C12 N11 C16 C15 0.61(19)
C22 C21 C27 O22 16.70(18)
C26 C21 C27 O22 -163.03(12)
C22 C21 C27 O21 -163.63(11)
C26 C21 C27 O21 16.63(18)
C26 C21 C22 C23 -0.61(18)
C27 C21 C22 C23 179.64(11)
C21 C22 C23 C24 1.38(19)
C22 C23 C24 C25 -0.7(2)
C22 C23 C24 Cl1 177.98(10)
C23 C24 C25 C26 -0.69(19)
Cl1 C24 C25 C26 -179.39(9)
C24 C25 C26 C21 1.48(18)
C22 C21 C26 C25 -0.84(18)
C27 C21 C26 C25 178.89(11)
